data_4122246
loop_
_publ_author_name
'Barnett, Brandon R.'
'Moore, Curtis E.'
'Rheingold, Arnold L.'
'Figueroa, Joshua S.'

_publ_section_title
;
 Cooperative Transition Metal/Lewis Acid Bond-Activation Reactions by a
 Bidentate (Boryl)iminomethane Complex: A Significant Metal-Borane
 Interaction Promoted by a Small Bite-Angle LZ Chelate.
;
_journal_issue 29
_journal_name_full 'Journal of the American Chemical Society'
_journal_page_first 10262
_journal_page_last 10265
_journal_paper_doi 10.1021/ja505843g
_journal_volume 136
_journal_year 2014
_chemical_formula_moiety 'C43 H62 B N O'
_chemical_formula_sum 'C43 H62 B N O'
_chemical_formula_weight 619.74
_chemical_name_common (OH)(Cy)BC(H)(Cy)NHArDipp2
_chemical_name_systematic
;
 ?
;
_space_group_crystal_system monoclinic
_space_group_IT_number 14
_space_group_name_Hall '-P 2yn'
_space_group_name_H-M_alt 'P 1 21/n 1'
_symmetry_space_group_name_Hall '-P 2yn'
_symmetry_space_group_name_H-M 'P 1 21/n 1'
_atom_sites_solution_hydrogens mixed
_atom_sites_solution_primary direct
_atom_sites_solution_secondary difmap
_audit_creation_date 2014-04-04
_audit_creation_method
;
Olex2 1.2-beta
(compiled 2014.03.20 svn.r2914 for OlexSys, GUI svn.r4816)
;
_cell_angle_alpha 90
_cell_angle_beta 91.2490(11)
_cell_angle_gamma 90
_cell_formula_units_Z 4
_cell_length_a 13.7552(3)
_cell_length_b 12.2451(3)
_cell_length_c 22.2006(5)
_cell_measurement_reflns_used 9899
_cell_measurement_temperature 100
_cell_measurement_theta_max 26.341
_cell_measurement_theta_min 2.397
_cell_volume 3738.44(15)
_computing_cell_refinement 'SAINT v8.34A (Bruker, 2013)'
_computing_data_collection 'APEX2 v2013.6-2 (Bruker, 2013)'
_computing_data_reduction 'SAINT v8.34A (Bruker, 2013)'
_computing_molecular_graphics 'Olex2 (Dolomanov et al., 2009)'
_computing_publication_material 'Olex2 (Dolomanov et al., 2009)'
_computing_structure_refinement 'ShelXL (Sheldrick, 2008)'
_computing_structure_solution 'ShelXT (Sheldrick, 2008)'
_diffrn_ambient_temperature 100
_diffrn_detector 'Bruker APEX-II CCD'
_diffrn_detector_area_resol_mean 7.9
_diffrn_detector_type 'CCD Area Detector'
_diffrn_measured_fraction_theta_full 1.000
_diffrn_measured_fraction_theta_max 0.997
_diffrn_measurement_device 'Kappa Four-Circle Diffractometer'
_diffrn_measurement_device_type 'Bruker APEX II Ultra'
_diffrn_measurement_method '\w and \f scans'
_diffrn_radiation_monochromator 'Double Bounce Multilayer Mirrors'
_diffrn_radiation_probe x-ray
_diffrn_radiation_type MoK\a
_diffrn_radiation_wavelength 0.71073
_diffrn_reflns_av_R_equivalents 0.0388
_diffrn_reflns_av_unetI/netI 0.0302
_diffrn_reflns_Laue_measured_fraction_full 1.000
_diffrn_reflns_Laue_measured_fraction_max 0.997
_diffrn_reflns_limit_h_max 17
_diffrn_reflns_limit_h_min -17
_diffrn_reflns_limit_k_max 15
_diffrn_reflns_limit_k_min -15
_diffrn_reflns_limit_l_max 20
_diffrn_reflns_limit_l_min -27
_diffrn_reflns_number 45229
_diffrn_reflns_point_group_measured_fraction_full 1.000
_diffrn_reflns_point_group_measured_fraction_max 0.997
_diffrn_reflns_theta_full 25.000
_diffrn_reflns_theta_max 26.403
_diffrn_reflns_theta_min 1.725
_diffrn_source 'Micro Focus Rotating Anode'
_diffrn_source_type 'Bruker TXS'
_diffrn_standards_number 0
_exptl_absorpt_coefficient_mu 0.063
_exptl_absorpt_correction_T_max 0.1495
_exptl_absorpt_correction_T_min 0.1233
_exptl_absorpt_correction_type multi-scan
_exptl_absorpt_process_details
;
SADABS-2012/1 (Bruker,2012) was used for absorption correction.
wR2(int) was 0.1280 before and 0.0449 after correction.
The Ratio of minimum to maximum transmission is 0.8247.
The \l/2 correction factor is 0.0015.
;
_exptl_crystal_colour Colorless
_exptl_crystal_colour_primary Colorless
_exptl_crystal_density_diffrn 1.101
_exptl_crystal_description Block
_exptl_crystal_F_000 1360
_exptl_crystal_size_max 0.178
_exptl_crystal_size_mid 0.153
_exptl_crystal_size_min 0.147
_refine_diff_density_max 0.250
_refine_diff_density_min -0.209
_refine_diff_density_rms 0.036
_refine_ls_extinction_method none
_refine_ls_goodness_of_fit_ref 1.017
_refine_ls_hydrogen_treatment mixed
_refine_ls_matrix_type full
_refine_ls_number_parameters 468
_refine_ls_number_reflns 7651
_refine_ls_number_restraints 2
_refine_ls_restrained_S_all 1.017
_refine_ls_R_factor_all 0.0628
_refine_ls_R_factor_gt 0.0457
_refine_ls_shift/su_max 0.001
_refine_ls_shift/su_mean 0.000
_refine_ls_structure_factor_coef Fsqd
_refine_ls_weighting_details 'w=1/[\s^2^(Fo^2^)+(0.0466P)^2^+1.6161P] where P=(Fo^2^+2Fc^2^)/3'
_refine_ls_weighting_scheme calc
_refine_ls_wR_factor_gt 0.1058
_refine_ls_wR_factor_ref 0.1153
_reflns_Friedel_coverage 0.000
_reflns_number_gt 5985
_reflns_number_total 7651
_reflns_threshold_expression 'I > 2\s(I)'
_cod_data_source_file ja505843g_si_002.cif
_cod_data_source_block JFig888
_cod_depositor_comments
;
The following automatic conversions were performed:

'_diffrn_radiation_probe' value 'X-ray' changed to 'x-ray' according
to
/usr/data/users/saulius/crontab/automatic-downloads/rss-feeds/ACS/lib/dictionaries/cif_core.dic
dictionary named 'cif_core.dic' version 2.4.2 from 2011-04-26.

Automatic conversion script
Id: cif_fix_values 2281 2013-09-26 08:29:07Z andrius 

 Adding full bibliography for 4122242--4122254.cif.
;
_cod_database_code 4122246
_shelxl_version_number 2014-3
_shelx_space_group_comment
;
The symmetry employed for this shelxl refinement is uniquely defined
by the following loop, which should always be used as a source of
symmetry information in preference to the above space-group names.
They are only intended as comments.
;
_shelx_estimated_absorpt_t_max 0.991
_shelx_estimated_absorpt_t_min 0.989
_olex2_refinement_description
;
1. Fixed Uiso
 At 1.2 times of:
  All C(H) groups, All C(H,H) groups, All O(H) groups
 At 1.5 times of:
  All C(H,H,H) groups
2. Restrained distances
 N1-H1A = O1-H1
 0.9 with sigma of 0.02
3. Uiso/Uaniso restraints and constraints
Uanis(C2) = Uanis(C2B)
Uanis(C5) = Uanis(C5B)
Uanis(C4) = Uanis(C4B)
Uanis(C3) = Uanis(C3B)
Uanis(C6) = Uanis(C6B)
Uanis(C7) = Uanis(C7B)
Uanis(C38B) = Uanis(C38)
Uanis(C43B) = Uanis(C43)
Uanis(C42) = Uanis(C42B)
Uanis(C41) = Uanis(C41B)
Uanis(C40) = Uanis(C40B)
Uanis(C39) = Uanis(C39B)
4. Others
 Sof(C2B)=Sof(H2B)=Sof(C3B)=Sof(H3BA)=Sof(H3BB)=Sof(C4B)=Sof(H4BA)=Sof(H4BB)=
 Sof(C5B)=Sof(H5BA)=Sof(H5BB)=Sof(C6B)=Sof(H6BA)=Sof(H6BB)=Sof(C7B)=Sof(H7BA)=
 Sof(H7BB)=1-FVAR(1)
 Sof(C2)=Sof(H2)=Sof(C3)=Sof(H3A)=Sof(H3B)=Sof(C4)=Sof(H4A)=Sof(H4B)=Sof(C5)=
 Sof(H5A)=Sof(H5B)=Sof(C6)=Sof(H6A)=Sof(H6B)=Sof(C7)=Sof(H7A)=Sof(H7B)=FVAR(1)
 Sof(C38)=Sof(H38)=Sof(C39)=Sof(H39A)=Sof(H39B)=Sof(C40)=Sof(H40A)=Sof(H40B)=
 Sof(C41)=Sof(H41A)=Sof(H41B)=Sof(C42)=Sof(H42A)=Sof(H42B)=Sof(C43)=Sof(H43A)=
 Sof(H43B)=1-FVAR(2)
 Sof(C38B)=Sof(H38B)=Sof(C39B)=Sof(H39C)=Sof(H39D)=Sof(C40B)=Sof(H40C)=
 Sof(H40D)=Sof(C41B)=Sof(H41C)=Sof(H41D)=Sof(C42B)=Sof(H42C)=Sof(H42D)=
 Sof(C43B)=Sof(H43C)=Sof(H43D)=FVAR(2)
5.a Ternary CH refined with riding coordinates:
 C1(H1B), C20(H20), C23(H23), C32(H32), C35(H35), C2(H2), C38(H38), C2B(H2B),
 C38B(H38B)
5.b Secondary CH2 refined with riding coordinates:
 C3(H3A,H3B), C4(H4A,H4B), C5(H5A,H5B), C6(H6A,H6B), C7(H7A,H7B), C39(H39A,
 H39B), C40(H40A,H40B), C41(H41A,H41B), C42(H42A,H42B), C43(H43A,H43B),
 C3B(H3BA,H3BB), C4B(H4BA,H4BB), C5B(H5BA,H5BB), C6B(H6BA,H6BB), C7B(H7BA,H7BB),
  C39B(H39C,H39D), C40B(H40C,H40D), C41B(H41C,H41D), C42B(H42C,H42D), C43B(H43C,
 H43D)
5.c Aromatic/amide H refined with riding coordinates:
 C10(H10), C11(H11), C12(H12), C16(H16), C17(H17), C18(H18), C28(H28),
 C29(H29), C30(H30)
5.d Idealised Me refined as rotating group:
 C21(H21A,H21B,H21C), C22(H22A,H22B,H22C), C24(H24A,H24B,H24C), C25(H25A,H25B,
 H25C), C33(H33A,H33B,H33C), C34(H34A,H34B,H34C), C36(H36A,H36B,H36C), C37(H37A,
 H37B,H37C)
;

loop_
_space_group_symop_operation_xyz
'x, y, z'
'-x+1/2, y+1/2, -z+1/2'
'-x, -y, -z'
'x-1/2, -y-1/2, z-1/2'

loop_
_atom_site_label
_atom_site_type_symbol
_atom_site_fract_x
_atom_site_fract_y
_atom_site_fract_z
_atom_site_U_iso_or_equiv
_atom_site_adp_type
_atom_site_occupancy
_atom_site_site_symmetry_order
_atom_site_calc_flag
_atom_site_refinement_flags_posn
_atom_site_refinement_flags_occupancy
_atom_site_disorder_assembly
_atom_site_disorder_group
O1 O 0.55309(8) 0.19558(10) 0.54899(5) 0.0383(3) Uani 1 1 d D . . .
H1 H 0.5942(12) 0.1972(15) 0.5161(7) 0.046 Uiso 1 1 d DR . . .
N1 N 0.72317(8) 0.27712(10) 0.51717(5) 0.0219(3) Uani 1 1 d D . . .
H1A H 0.7022(12) 0.3296(13) 0.4922(7) 0.036(5) Uiso 1 1 d D . . .
C1 C 0.69889(10) 0.30806(12) 0.57958(6) 0.0238(3) Uani 1 1 d . . . .
H1B H 0.7503 0.2787 0.6077 0.029 Uiso 1 1 calc R . A .
C8 C 0.81515(9) 0.23940(10) 0.50019(6) 0.0183(3) Uani 1 1 d . . . .
C9 C 0.84871(10) 0.27309(11) 0.44313(6) 0.0195(3) Uani 1 1 d . . . .
C10 C 0.93645(10) 0.23411(11) 0.42207(6) 0.0224(3) Uani 1 1 d . . . .
H10 H 0.9572 0.2553 0.3832 0.027 Uiso 1 1 calc R . . .
C11 C 0.99407(10) 0.16504(11) 0.45658(6) 0.0230(3) Uani 1 1 d . . . .
H11 H 1.0557 0.1418 0.4429 0.028 Uiso 1 1 calc R . . .
C12 C 0.96016(10) 0.13042(11) 0.51155(6) 0.0206(3) Uani 1 1 d . . . .
H12 H 0.9998 0.0830 0.5354 0.025 Uiso 1 1 calc R . . .
C13 C 0.86989(9) 0.16232(11) 0.53349(6) 0.0182(3) Uani 1 1 d . . . .
C14 C 0.78658(10) 0.34424(11) 0.40303(6) 0.0204(3) Uani 1 1 d . . . .
C15 C 0.80346(11) 0.45769(11) 0.40024(6) 0.0244(3) Uani 1 1 d . . . .
C16 C 0.74677(11) 0.51989(12) 0.36014(6) 0.0303(3) Uani 1 1 d . . . .
H16 H 0.7572 0.5964 0.3576 0.036 Uiso 1 1 calc R . . .
C17 C 0.67589(12) 0.47190(13) 0.32415(7) 0.0328(4) Uani 1 1 d . . . .
H17 H 0.6384 0.5154 0.2969 0.039 Uiso 1 1 calc R . . .
C18 C 0.65912(11) 0.36076(13) 0.32753(6) 0.0281(3) Uani 1 1 d . . . .
H18 H 0.6099 0.3287 0.3026 0.034 Uiso 1 1 calc R . . .
C19 C 0.71321(10) 0.29506(11) 0.36692(6) 0.0218(3) Uani 1 1 d . . . .
C20 C 0.88393(12) 0.51062(12) 0.43808(7) 0.0312(4) Uani 1 1 d . . . .
H20 H 0.8970 0.4622 0.4736 0.037 Uiso 1 1 calc R . . .
C21 C 0.97802(12) 0.51832(14) 0.40286(8) 0.0383(4) Uani 1 1 d . . . .
H21A H 1.0010 0.4447 0.3934 0.057 Uiso 1 1 calc GR . . .
H21B H 1.0276 0.5564 0.4273 0.057 Uiso 1 1 calc GR . . .
H21C H 0.9658 0.5588 0.3654 0.057 Uiso 1 1 calc GR . . .
C22 C 0.85648(15) 0.62305(13) 0.46212(8) 0.0447(5) Uani 1 1 d . . . .
H22A H 0.8526 0.6753 0.4287 0.067 Uiso 1 1 calc GR . . .
H22B H 0.9059 0.6473 0.4916 0.067 Uiso 1 1 calc GR . . .
H22C H 0.7932 0.6187 0.4815 0.067 Uiso 1 1 calc GR . . .
C23 C 0.69472(10) 0.17250(11) 0.36920(6) 0.0237(3) Uani 1 1 d . . . .
H23 H 0.7279 0.1440 0.4065 0.028 Uiso 1 1 calc R . . .
C24 C 0.73984(12) 0.11487(13) 0.31561(7) 0.0359(4) Uani 1 1 d . . . .
H24A H 0.7097 0.1420 0.2781 0.054 Uiso 1 1 calc GR . . .
H24B H 0.7289 0.0360 0.3188 0.054 Uiso 1 1 calc GR . . .
H24C H 0.8099 0.1296 0.3155 0.054 Uiso 1 1 calc GR . . .
C25 C 0.58689(11) 0.14470(13) 0.37333(7) 0.0314(3) Uani 1 1 d . . . .
H25A H 0.5587 0.1851 0.4068 0.047 Uiso 1 1 calc GR . . .
H25B H 0.5794 0.0661 0.3802 0.047 Uiso 1 1 calc GR . . .
H25C H 0.5532 0.1650 0.3356 0.047 Uiso 1 1 calc GR . . .
C26 C 0.83680(10) 0.09780(11) 0.58734(6) 0.0200(3) Uani 1 1 d . . . .
C27 C 0.76861(10) 0.01284(11) 0.57833(6) 0.0238(3) Uani 1 1 d . . . .
C28 C 0.75183(12) -0.05862(13) 0.62573(7) 0.0331(4) Uani 1 1 d . . . .
H28 H 0.7057 -0.1157 0.6203 0.040 Uiso 1 1 calc R . . .
C29 C 0.80057(13) -0.04860(14) 0.68059(7) 0.0370(4) Uani 1 1 d . . . .
H29 H 0.7893 -0.0996 0.7119 0.044 Uiso 1 1 calc R . . .
C30 C 0.86554(12) 0.03558(13) 0.68956(7) 0.0313(3) Uani 1 1 d . . . .
H30 H 0.8980 0.0431 0.7276 0.038 Uiso 1 1 calc R . . .
C31 C 0.88459(10) 0.11021(12) 0.64369(6) 0.0235(3) Uani 1 1 d . . . .
C32 C 0.71620(10) -0.00471(12) 0.51770(6) 0.0241(3) Uani 1 1 d . . . .
H32 H 0.7034 0.0691 0.4999 0.029 Uiso 1 1 calc R . . .
C33 C 0.77868(11) -0.06741(13) 0.47340(7) 0.0329(4) Uani 1 1 d . . . .
H33A H 0.8385 -0.0264 0.4662 0.049 Uiso 1 1 calc GR . . .
H33B H 0.7425 -0.0769 0.4353 0.049 Uiso 1 1 calc GR . . .
H33C H 0.7952 -0.1392 0.4903 0.049 Uiso 1 1 calc GR . . .
C34 C 0.61832(11) -0.06164(13) 0.52300(8) 0.0344(4) Uani 1 1 d . . . .
H34A H 0.6287 -0.1381 0.5345 0.052 Uiso 1 1 calc GR . . .
H34B H 0.5832 -0.0585 0.4841 0.052 Uiso 1 1 calc GR . . .
H34C H 0.5801 -0.0250 0.5538 0.052 Uiso 1 1 calc GR . . .
C35 C 0.95617(11) 0.20178(12) 0.65666(6) 0.0279(3) Uani 1 1 d . . . .
H35 H 0.9548 0.2521 0.6212 0.034 Uiso 1 1 calc R . . .
C36 C 1.05985(12) 0.15877(16) 0.66472(7) 0.0397(4) Uani 1 1 d . . . .
H36A H 1.0622 0.1051 0.6975 0.060 Uiso 1 1 calc GR . . .
H36B H 1.1037 0.2196 0.6746 0.060 Uiso 1 1 calc GR . . .
H36C H 1.0802 0.1240 0.6273 0.060 Uiso 1 1 calc GR . . .
C37 C 0.92750(13) 0.26800(13) 0.71215(7) 0.0347(4) Uani 1 1 d . . . .
H37A H 0.8601 0.2928 0.7072 0.052 Uiso 1 1 calc GR . . .
H37B H 0.9705 0.3314 0.7165 0.052 Uiso 1 1 calc GR . . .
H37C H 0.9336 0.2221 0.7482 0.052 Uiso 1 1 calc GR . . .
B1 B 0.59707(13) 0.25118(14) 0.59457(8) 0.0286(4) Uani 1 1 d . . . .
C2 C 0.69941(12) 0.43648(14) 0.58359(8) 0.0218(4) Uani 0.8672(16) 1 d . P B 1
H2 H 0.7542 0.4634 0.5587 0.026 Uiso 0.8672(16) 1 calc R P B 1
C3 C 0.71771(12) 0.47655(14) 0.64797(7) 0.0260(4) Uani 0.8672(16) 1 d . P B 1
H3A H 0.7823 0.4508 0.6624 0.031 Uiso 0.8672(16) 1 calc R P B 1
H3B H 0.6681 0.4450 0.6745 0.031 Uiso 0.8672(16) 1 calc R P B 1
C4 C 0.71399(14) 0.60123(14) 0.65211(8) 0.0297(4) Uani 0.8672(16) 1 d . P B 1
H4A H 0.7232 0.6240 0.6946 0.036 Uiso 0.8672(16) 1 calc R P B 1
H4B H 0.7674 0.6330 0.6286 0.036 Uiso 0.8672(16) 1 calc R P B 1
C5 C 0.61725(13) 0.64390(14) 0.62791(8) 0.0302(4) Uani 0.8672(16) 1 d . P B 1
H5A H 0.6164 0.7246 0.6306 0.036 Uiso 0.8672(16) 1 calc R P B 1
H5B H 0.5641 0.6153 0.6528 0.036 Uiso 0.8672(16) 1 calc R P B 1
C6 C 0.60062(15) 0.60931(15) 0.56282(9) 0.0362(5) Uani 0.8672(16) 1 d . P B 1
H6A H 0.6508 0.6428 0.5374 0.043 Uiso 0.8672(16) 1 calc R P B 1
H6B H 0.5362 0.6357 0.5483 0.043 Uiso 0.8672(16) 1 calc R P B 1
C7 C 0.60502(18) 0.48501(19) 0.55678(9) 0.0300(5) Uani 0.8672(16) 1 d . P B 1
H7A H 0.5995 0.4652 0.5136 0.036 Uiso 0.8672(16) 1 calc R P B 1
H7B H 0.5489 0.4525 0.5774 0.036 Uiso 0.8672(16) 1 calc R P B 1
C38 C 0.5362(15) 0.256(2) 0.6529(10) 0.030(2) Uani 0.521(9) 1 d . P C 1
H38 H 0.5309 0.3342 0.6658 0.036 Uiso 0.521(9) 1 calc R P C 1
C39 C 0.5937(8) 0.1919(7) 0.7025(5) 0.0381(14) Uani 0.521(9) 1 d . P C 1
H39A H 0.6062 0.1168 0.6881 0.046 Uiso 0.521(9) 1 calc R P C 1
H39B H 0.6574 0.2277 0.7101 0.046 Uiso 0.521(9) 1 calc R P C 1
C40 C 0.5392(9) 0.1864(7) 0.7607(5) 0.0473(15) Uani 0.521(9) 1 d . P C 1
H40A H 0.5342 0.2607 0.7780 0.057 Uiso 0.521(9) 1 calc R P C 1
H40B H 0.5759 0.1404 0.7900 0.057 Uiso 0.521(9) 1 calc R P C 1
C41 C 0.433(3) 0.137(3) 0.751(2) 0.037(3) Uani 0.521(9) 1 d . P C 1
H41A H 0.4382 0.0611 0.7363 0.045 Uiso 0.521(9) 1 calc R P C 1
H41B H 0.3987 0.1374 0.7891 0.045 Uiso 0.521(9) 1 calc R P C 1
C42 C 0.3772(13) 0.2052(19) 0.7043(10) 0.0392(19) Uani 0.521(9) 1 d . P C 1
H42A H 0.3682 0.2803 0.7198 0.047 Uiso 0.521(9) 1 calc R P C 1
H42B H 0.3122 0.1727 0.6969 0.047 Uiso 0.521(9) 1 calc R P C 1
C43 C 0.4335(17) 0.2092(16) 0.6446(9) 0.0353(19) Uani 0.521(9) 1 d . P C 1
H43A H 0.4381 0.1344 0.6280 0.042 Uiso 0.521(9) 1 calc R P C 1
H43B H 0.3967 0.2544 0.6150 0.042 Uiso 0.521(9) 1 calc R P C 1
C2B C 0.6790(9) 0.4139(10) 0.6084(6) 0.0218(4) Uani 0.1328(16) 1 d . P B 2
H2B H 0.6653 0.4024 0.6520 0.026 Uiso 0.1328(16) 1 calc R P B 2
C3B C 0.7706(8) 0.4831(9) 0.6023(5) 0.0260(4) Uani 0.1328(16) 1 d . P B 2
H3BA H 0.7872 0.4891 0.5592 0.031 Uiso 0.1328(16) 1 calc R P B 2
H3BB H 0.8256 0.4473 0.6239 0.031 Uiso 0.1328(16) 1 calc R P B 2
C4B C 0.7547(10) 0.5983(10) 0.6285(6) 0.0297(4) Uani 0.1328(16) 1 d . P B 2
H4BA H 0.7465 0.5930 0.6726 0.036 Uiso 0.1328(16) 1 calc R P B 2
H4BB H 0.8125 0.6441 0.6211 0.036 Uiso 0.1328(16) 1 calc R P B 2
C5B C 0.6660(9) 0.6510(9) 0.6001(6) 0.0302(4) Uani 0.1328(16) 1 d . P B 2
H5BA H 0.6790 0.6661 0.5572 0.036 Uiso 0.1328(16) 1 calc R P B 2
H5BB H 0.6547 0.7219 0.6202 0.036 Uiso 0.1328(16) 1 calc R P B 2
C6B C 0.5743(10) 0.5833(10) 0.6035(6) 0.0362(5) Uani 0.1328(16) 1 d . P B 2
H6BA H 0.5546 0.5765 0.6460 0.043 Uiso 0.1328(16) 1 calc R P B 2
H6BB H 0.5209 0.6195 0.5805 0.043 Uiso 0.1328(16) 1 calc R P B 2
C7B C 0.5929(14) 0.4719(15) 0.5777(7) 0.0300(5) Uani 0.1328(16) 1 d . P B 2
H7BA H 0.6056 0.4791 0.5341 0.036 Uiso 0.1328(16) 1 calc R P B 2
H7BB H 0.5339 0.4265 0.5819 0.036 Uiso 0.1328(16) 1 calc R P B 2
C38B C 0.5507(17) 0.245(2) 0.6606(11) 0.030(2) Uani 0.479(9) 1 d . P C 2
H38B H 0.5619 0.3160 0.6818 0.036 Uiso 0.479(9) 1 calc R P C 2
C39B C 0.5964(9) 0.1528(8) 0.6984(6) 0.0381(14) Uani 0.479(9) 1 d . P C 2
H39C H 0.6666 0.1676 0.7047 0.046 Uiso 0.479(9) 1 calc R P C 2
H39D H 0.5897 0.0830 0.6762 0.046 Uiso 0.479(9) 1 calc R P C 2
C40B C 0.5475(9) 0.1416(7) 0.7606(5) 0.0473(15) Uani 0.479(9) 1 d . P C 2
H40C H 0.5763 0.0788 0.7827 0.057 Uiso 0.479(9) 1 calc R P C 2
H40D H 0.5601 0.2083 0.7847 0.057 Uiso 0.479(9) 1 calc R P C 2
C41B C 0.444(3) 0.126(4) 0.753(2) 0.037(3) Uani 0.479(9) 1 d . P C 2
H41C H 0.4141 0.1259 0.7935 0.045 Uiso 0.479(9) 1 calc R P C 2
H41D H 0.4317 0.0529 0.7351 0.045 Uiso 0.479(9) 1 calc R P C 2
C42B C 0.3946(14) 0.211(2) 0.7147(11) 0.0392(19) Uani 0.479(9) 1 d . P C 2
H42C H 0.3252 0.1910 0.7089 0.047 Uiso 0.479(9) 1 calc R P C 2
H42D H 0.3973 0.2817 0.7362 0.047 Uiso 0.479(9) 1 calc R P C 2
C43B C 0.4391(18) 0.2242(18) 0.6544(10) 0.0353(19) Uani 0.479(9) 1 d . P C 2
H43C H 0.4080 0.2864 0.6330 0.042 Uiso 0.479(9) 1 calc R P C 2
H43D H 0.4273 0.1575 0.6301 0.042 Uiso 0.479(9) 1 calc R P C 2

loop_
_atom_site_aniso_label
_atom_site_aniso_U_11
_atom_site_aniso_U_22
_atom_site_aniso_U_33
_atom_site_aniso_U_23
_atom_site_aniso_U_13
_atom_site_aniso_U_12
O1 0.0289(6) 0.0474(7) 0.0390(7) -0.0159(6) 0.0096(5) -0.0062(5)
N1 0.0214(6) 0.0245(6) 0.0199(6) 0.0011(5) -0.0013(5) 0.0041(5)
C1 0.0259(7) 0.0262(7) 0.0193(7) -0.0047(6) -0.0020(5) 0.0066(6)
C8 0.0185(7) 0.0170(6) 0.0194(6) -0.0026(5) -0.0018(5) -0.0015(5)
C9 0.0224(7) 0.0178(7) 0.0182(6) -0.0005(5) -0.0031(5) -0.0033(5)
C10 0.0224(7) 0.0262(7) 0.0186(7) -0.0005(6) 0.0014(5) -0.0053(6)
C11 0.0180(7) 0.0258(7) 0.0250(7) -0.0036(6) 0.0008(5) 0.0002(6)
C12 0.0195(7) 0.0213(7) 0.0210(7) -0.0009(5) -0.0041(5) 0.0007(5)
C13 0.0202(7) 0.0175(6) 0.0169(6) -0.0020(5) -0.0023(5) -0.0017(5)
C14 0.0244(7) 0.0204(7) 0.0163(6) 0.0013(5) 0.0016(5) 0.0011(5)
C15 0.0330(8) 0.0218(7) 0.0184(7) 0.0007(6) 0.0029(6) -0.0001(6)
C16 0.0425(9) 0.0214(7) 0.0271(8) 0.0058(6) 0.0025(7) 0.0024(7)
C17 0.0360(9) 0.0326(9) 0.0298(8) 0.0125(7) -0.0028(7) 0.0075(7)
C18 0.0272(8) 0.0338(8) 0.0231(7) 0.0058(6) -0.0043(6) -0.0005(6)
C19 0.0224(7) 0.0245(7) 0.0185(7) 0.0016(6) 0.0018(5) 0.0004(6)
C20 0.0500(10) 0.0222(8) 0.0212(7) 0.0011(6) -0.0045(7) -0.0073(7)
C21 0.0435(10) 0.0325(9) 0.0385(9) 0.0003(7) -0.0077(7) -0.0138(8)
C22 0.0767(14) 0.0259(9) 0.0315(9) -0.0047(7) 0.0043(9) -0.0110(8)
C23 0.0243(7) 0.0253(7) 0.0213(7) 0.0017(6) -0.0033(6) -0.0022(6)
C24 0.0395(9) 0.0313(8) 0.0373(9) -0.0058(7) 0.0072(7) -0.0036(7)
C25 0.0272(8) 0.0334(8) 0.0337(8) -0.0001(7) -0.0003(6) -0.0052(7)
C26 0.0197(7) 0.0201(7) 0.0202(7) 0.0017(5) 0.0007(5) 0.0032(5)
C27 0.0233(7) 0.0226(7) 0.0254(7) 0.0018(6) 0.0013(6) 0.0016(6)
C28 0.0357(9) 0.0297(8) 0.0339(8) 0.0057(7) -0.0001(7) -0.0102(7)
C29 0.0488(10) 0.0338(9) 0.0283(8) 0.0131(7) -0.0002(7) -0.0082(8)
C30 0.0382(9) 0.0328(8) 0.0228(7) 0.0068(6) -0.0049(6) -0.0013(7)
C31 0.0240(7) 0.0247(7) 0.0219(7) 0.0030(6) -0.0006(5) 0.0017(6)
C32 0.0232(7) 0.0228(7) 0.0261(7) 0.0008(6) -0.0023(6) -0.0012(6)
C33 0.0285(8) 0.0337(9) 0.0362(9) -0.0088(7) -0.0057(7) 0.0028(7)
C34 0.0287(8) 0.0343(9) 0.0400(9) 0.0035(7) -0.0033(7) -0.0080(7)
C35 0.0331(8) 0.0323(8) 0.0180(7) 0.0040(6) -0.0055(6) -0.0063(6)
C36 0.0320(9) 0.0608(12) 0.0262(8) -0.0013(8) -0.0051(7) -0.0060(8)
C37 0.0467(10) 0.0328(9) 0.0243(8) 0.0015(7) -0.0072(7) -0.0059(7)
B1 0.0295(9) 0.0287(9) 0.0277(9) -0.0049(7) 0.0048(7) 0.0059(7)
C2 0.0242(9) 0.0209(8) 0.0204(9) 0.0001(7) 0.0026(7) 0.0018(7)
C3 0.0275(9) 0.0262(8) 0.0243(8) -0.0023(7) -0.0026(7) 0.0006(7)
C4 0.0295(10) 0.0280(9) 0.0318(10) -0.0085(8) 0.0029(8) -0.0037(8)
C5 0.0308(10) 0.0222(8) 0.0379(10) -0.0053(8) 0.0051(8) 0.0004(7)
C6 0.0428(11) 0.0289(10) 0.0365(11) -0.0007(8) -0.0052(9) 0.0135(8)
C7 0.0353(11) 0.0281(10) 0.0262(12) -0.0056(10) -0.0080(10) 0.0088(8)
C38 0.029(5) 0.034(4) 0.028(5) -0.002(3) 0.007(3) 0.003(3)
C39 0.0285(10) 0.060(5) 0.0255(15) -0.001(3) 0.0020(10) 0.004(3)
C40 0.043(2) 0.072(5) 0.0263(10) 0.008(4) 0.0027(11) -0.010(4)
C41 0.035(6) 0.053(7) 0.025(3) 0.001(4) 0.006(4) -0.002(4)
C42 0.024(5) 0.051(2) 0.043(6) 0.006(3) 0.007(3) 0.004(3)
C43 0.030(2) 0.045(4) 0.031(5) 0.005(3) 0.006(3) 0.009(3)
C2B 0.0242(9) 0.0209(8) 0.0204(9) 0.0001(7) 0.0026(7) 0.0018(7)
C3B 0.0275(9) 0.0262(8) 0.0243(8) -0.0023(7) -0.0026(7) 0.0006(7)
C4B 0.0295(10) 0.0280(9) 0.0318(10) -0.0085(8) 0.0029(8) -0.0037(8)
C5B 0.0308(10) 0.0222(8) 0.0379(10) -0.0053(8) 0.0051(8) 0.0004(7)
C6B 0.0428(11) 0.0289(10) 0.0365(11) -0.0007(8) -0.0052(9) 0.0135(8)
C7B 0.0353(11) 0.0281(10) 0.0262(12) -0.0056(10) -0.0080(10) 0.0088(8)
C38B 0.029(5) 0.034(4) 0.028(5) -0.002(3) 0.007(3) 0.003(3)
C39B 0.0285(10) 0.060(5) 0.0255(15) -0.001(3) 0.0020(10) 0.004(3)
C40B 0.043(2) 0.072(5) 0.0263(10) 0.008(4) 0.0027(11) -0.010(4)
C41B 0.035(6) 0.053(7) 0.025(3) 0.001(4) 0.006(4) -0.002(4)
C42B 0.024(5) 0.051(2) 0.043(6) 0.006(3) 0.007(3) 0.004(3)
C43B 0.030(2) 0.045(4) 0.031(5) 0.005(3) 0.006(3) 0.009(3)

loop_
_atom_type_symbol
_atom_type_description
_atom_type_scat_dispersion_real
_atom_type_scat_dispersion_imag
_atom_type_scat_source
C C 0.0033 0.0016 'International Tables Vol C Tables 4.2.6.8 and 6.1.1.4'
H H 0.0000 0.0000 'International Tables Vol C Tables 4.2.6.8 and 6.1.1.4'
B B 0.0013 0.0007 'International Tables Vol C Tables 4.2.6.8 and 6.1.1.4'
N N 0.0061 0.0033 'International Tables Vol C Tables 4.2.6.8 and 6.1.1.4'
O O 0.0106 0.0060 'International Tables Vol C Tables 4.2.6.8 and 6.1.1.4'

loop_
_geom_angle_atom_site_label_1
_geom_angle_atom_site_label_2
_geom_angle_atom_site_label_3
_geom_angle
B1 O1 H1 107.8(11)
C1 N1 H1A 108.7(11)
C8 N1 H1A 110.5(11)
C8 N1 C1 123.86(11)
N1 C1 H1B 108.8
N1 C1 B1 107.35(11)
N1 C1 C2 107.89(12)
B1 C1 H1B 108.8
C2 C1 H1B 108.8
C2 C1 B1 115.11(12)
C2B C1 N1 132.7(5)
C2B C1 B1 96.9(5)
N1 C8 C9 117.13(12)
N1 C8 C13 123.63(12)
C13 C8 C9 118.90(12)
C8 C9 C14 120.43(12)
C10 C9 C8 120.18(12)
C10 C9 C14 119.23(12)
C9 C10 H10 119.4
C11 C10 C9 121.12(12)
C11 C10 H10 119.4
C10 C11 H11 120.7
C10 C11 C12 118.51(12)
C12 C11 H11 120.7
C11 C12 H12 118.6
C11 C12 C13 122.74(12)
C13 C12 H12 118.6
C8 C13 C26 126.82(12)
C12 C13 C8 118.23(12)
C12 C13 C26 114.48(11)
C15 C14 C9 120.41(12)
C15 C14 C19 120.81(12)
C19 C14 C9 118.75(12)
C14 C15 C20 120.96(13)
C16 C15 C14 118.36(13)
C16 C15 C20 120.63(13)
C15 C16 H16 119.5
C17 C16 C15 121.00(14)
C17 C16 H16 119.5
C16 C17 H17 119.8
C16 C17 C18 120.33(14)
C18 C17 H17 119.8
C17 C18 H18 119.5
C17 C18 C19 121.02(14)
C19 C18 H18 119.5
C14 C19 C23 121.32(12)
C18 C19 C14 118.46(13)
C18 C19 C23 120.19(12)
C15 C20 H20 107.5
C15 C20 C21 110.97(12)
C15 C20 C22 113.26(14)
C21 C20 H20 107.5
C22 C20 H20 107.5
C22 C20 C21 109.97(13)
C20 C21 H21A 109.5
C20 C21 H21B 109.5
C20 C21 H21C 109.5
H21A C21 H21B 109.5
H21A C21 H21C 109.5
H21B C21 H21C 109.5
C20 C22 H22A 109.5
C20 C22 H22B 109.5
C20 C22 H22C 109.5
H22A C22 H22B 109.5
H22A C22 H22C 109.5
H22B C22 H22C 109.5
C19 C23 H23 107.4
C19 C23 C24 111.02(12)
C19 C23 C25 112.64(12)
C24 C23 H23 107.4
C25 C23 H23 107.4
C25 C23 C24 110.84(12)
C23 C24 H24A 109.5
C23 C24 H24B 109.5
C23 C24 H24C 109.5
H24A C24 H24B 109.5
H24A C24 H24C 109.5
H24B C24 H24C 109.5
C23 C25 H25A 109.5
C23 C25 H25B 109.5
C23 C25 H25C 109.5
H25A C25 H25B 109.5
H25A C25 H25C 109.5
H25B C25 H25C 109.5
C27 C26 C13 118.93(12)
C31 C26 C13 120.22(12)
C31 C26 C27 120.06(12)
C26 C27 C32 121.84(12)
C28 C27 C26 118.47(13)
C28 C27 C32 119.65(13)
C27 C28 H28 119.2
C29 C28 C27 121.67(14)
C29 C28 H28 119.2
C28 C29 H29 120.2
C30 C29 C28 119.66(14)
C30 C29 H29 120.2
C29 C30 H30 119.5
C29 C30 C31 121.07(14)
C31 C30 H30 119.5
C26 C31 C35 122.49(12)
C30 C31 C26 119.04(13)
C30 C31 C35 118.47(13)
C27 C32 H32 107.2
C33 C32 C27 112.13(12)
C33 C32 H32 107.2
C34 C32 C27 113.41(12)
C34 C32 H32 107.2
C34 C32 C33 109.29(12)
C32 C33 H33A 109.5
C32 C33 H33B 109.5
C32 C33 H33C 109.5
H33A C33 H33B 109.5
H33A C33 H33C 109.5
H33B C33 H33C 109.5
C32 C34 H34A 109.5
C32 C34 H34B 109.5
C32 C34 H34C 109.5
H34A C34 H34B 109.5
H34A C34 H34C 109.5
H34B C34 H34C 109.5
C31 C35 H35 107.8
C31 C35 C36 111.61(13)
C31 C35 C37 111.50(12)
C36 C35 H35 107.8
C36 C35 C37 110.12(12)
C37 C35 H35 107.8
C35 C36 H36A 109.5
C35 C36 H36B 109.5
C35 C36 H36C 109.5
H36A C36 H36B 109.5
H36A C36 H36C 109.5
H36B C36 H36C 109.5
C35 C37 H37A 109.5
C35 C37 H37B 109.5
C35 C37 H37C 109.5
H37A C37 H37B 109.5
H37A C37 H37C 109.5
H37B C37 H37C 109.5
O1 B1 C1 116.20(13)
O1 B1 C38 113.7(9)
O1 B1 C38B 118.5(10)
C1 B1 C38B 125.0(9)
C38 B1 C1 129.9(9)
C1 C2 H2 107.5
C3 C2 C1 111.97(14)
C3 C2 H2 107.5
C3 C2 C7 111.04(14)
C7 C2 C1 111.20(15)
C7 C2 H2 107.5
C2 C3 H3A 109.3
C2 C3 H3B 109.3
C2 C3 C4 111.82(14)
H3A C3 H3B 107.9
C4 C3 H3A 109.3
C4 C3 H3B 109.3
C3 C4 H4A 109.5
C3 C4 H4B 109.5
H4A C4 H4B 108.1
C5 C4 C3 110.65(14)
C5 C4 H4A 109.5
C5 C4 H4B 109.5
C4 C5 H5A 109.5
C4 C5 H5B 109.5
C4 C5 C6 110.71(15)
H5A C5 H5B 108.1
C6 C5 H5A 109.5
C6 C5 H5B 109.5
C5 C6 H6A 109.5
C5 C6 H6B 109.5
C5 C6 C7 110.83(15)
H6A C6 H6B 108.1
C7 C6 H6A 109.5
C7 C6 H6B 109.5
C2 C7 H7A 109.1
C2 C7 H7B 109.1
C6 C7 C2 112.69(18)
C6 C7 H7A 109.1
C6 C7 H7B 109.1
H7A C7 H7B 107.8
B1 C38 H38 108.7
C39 C38 B1 107.1(13)
C39 C38 H38 108.7
C43 C38 B1 113.3(16)
C43 C38 H38 108.7
C43 C38 C39 110.3(18)
C38 C39 H39A 109.2
C38 C39 H39B 109.2
H39A C39 H39B 107.9
C40 C39 C38 112.0(12)
C40 C39 H39A 109.2
C40 C39 H39B 109.2
C39 C40 H40A 109.3
C39 C40 H40B 109.3
C39 C40 C41 111.5(19)
H40A C40 H40B 108.0
C41 C40 H40A 109.3
C41 C40 H40B 109.3
C40 C41 H41A 109.7
C40 C41 H41B 109.7
H41A C41 H41B 108.2
C42 C41 C40 110(3)
C42 C41 H41A 109.7
C42 C41 H41B 109.7
C41 C42 H42A 109.7
C41 C42 H42B 109.7
C41 C42 C43 110(2)
H42A C42 H42B 108.2
C43 C42 H42A 109.7
C43 C42 H42B 109.7
C38 C43 C42 112.7(15)
C38 C43 H43A 109.1
C38 C43 H43B 109.1
C42 C43 H43A 109.1
C42 C43 H43B 109.1
H43A C43 H43B 107.8
C1 C2B H2B 109.7
C1 C2B C3B 106.8(9)
C1 C2B C7B 111.4(10)
C3B C2B H2B 109.7
C3B C2B C7B 109.6(11)
C7B C2B H2B 109.7
C2B C3B H3BA 109.6
C2B C3B H3BB 109.6
C2B C3B C4B 110.5(9)
H3BA C3B H3BB 108.1
C4B C3B H3BA 109.6
C4B C3B H3BB 109.6
C3B C4B H4BA 109.5
C3B C4B H4BB 109.5
H4BA C4B H4BB 108.1
C5B C4B C3B 110.7(10)
C5B C4B H4BA 109.5
C5B C4B H4BB 109.5
C4B C5B H5BA 108.7
C4B C5B H5BB 108.7
C4B C5B C6B 114.4(10)
H5BA C5B H5BB 107.6
C6B C5B H5BA 108.7
C6B C5B H5BB 108.7
C5B C6B H6BA 109.8
C5B C6B H6BB 109.8
H6BA C6B H6BB 108.3
C7B C6B C5B 109.2(12)
C7B C6B H6BA 109.8
C7B C6B H6BB 109.8
C2B C7B H7BA 109.0
C2B C7B H7BB 109.0
C6B C7B C2B 112.8(13)
C6B C7B H7BA 109.0
C6B C7B H7BB 109.0
H7BA C7B H7BB 107.8
B1 C38B H38B 109.0
C39B C38B B1 111.5(16)
C39B C38B H38B 109.0
C39B C38B C43B 109(2)
C43B C38B B1 109.6(15)
C43B C38B H38B 109.0
C38B C39B H39C 109.3
C38B C39B H39D 109.3
C38B C39B C40B 111.8(13)
H39C C39B H39D 107.9
C40B C39B H39C 109.3
C40B C39B H39D 109.3
C39B C40B H40C 109.5
C39B C40B H40D 109.5
H40C C40B H40D 108.1
C41B C40B C39B 111(2)
C41B C40B H40C 109.5
C41B C40B H40D 109.5
C40B C41B H41C 108.8
C40B C41B H41D 108.8
C40B C41B C42B 114(3)
H41C C41B H41D 107.7
C42B C41B H41C 108.8
C42B C41B H41D 108.8
C41B C42B H42C 108.9
C41B C42B H42D 108.9
H42C C42B H42D 107.7
C43B C42B C41B 114(3)
C43B C42B H42C 108.9
C43B C42B H42D 108.9
C38B C43B H43C 109.4
C38B C43B H43D 109.4
C42B C43B C38B 111.1(17)
C42B C43B H43C 109.4
C42B C43B H43D 109.4
H43C C43B H43D 108.0

loop_
_geom_bond_atom_site_label_1
_geom_bond_atom_site_label_2
_geom_bond_distance
O1 H1 0.933(14)
O1 B1 1.352(2)
N1 H1A 0.893(13)
N1 C1 1.4816(17)
N1 C8 1.4061(17)
C1 H1B 1.0000
C1 B1 1.606(2)
C1 C2 1.575(2)
C1 C2B 1.473(12)
C8 C9 1.4191(18)
C8 C13 1.4072(18)
C9 C10 1.3883(19)
C9 C14 1.4996(18)
C10 H10 0.9500
C10 C11 1.380(2)
C11 H11 0.9500
C11 C12 1.3824(19)
C12 H12 0.9500
C12 C13 1.3993(19)
C13 C26 1.5113(18)
C14 C15 1.4100(19)
C14 C19 1.4102(19)
C15 C16 1.397(2)
C15 C20 1.520(2)
C16 H16 0.9500
C16 C17 1.378(2)
C17 H17 0.9500
C17 C18 1.383(2)
C18 H18 0.9500
C18 C19 1.3918(19)
C19 C23 1.5232(19)
C20 H20 1.0000
C20 C21 1.529(2)
C20 C22 1.527(2)
C21 H21A 0.9800
C21 H21B 0.9800
C21 H21C 0.9800
C22 H22A 0.9800
C22 H22B 0.9800
C22 H22C 0.9800
C23 H23 1.0000
C23 C24 1.527(2)
C23 C25 1.527(2)
C24 H24A 0.9800
C24 H24B 0.9800
C24 H24C 0.9800
C25 H25A 0.9800
C25 H25B 0.9800
C25 H25C 0.9800
C26 C27 1.4121(19)
C26 C31 1.4087(19)
C27 C28 1.392(2)
C27 C32 1.5281(19)
C28 H28 0.9500
C28 C29 1.383(2)
C29 H29 0.9500
C29 C30 1.376(2)
C30 H30 0.9500
C30 C31 1.397(2)
C31 C35 1.516(2)
C32 H32 1.0000
C32 C33 1.527(2)
C32 C34 1.523(2)
C33 H33A 0.9800
C33 H33B 0.9800
C33 H33C 0.9800
C34 H34A 0.9800
C34 H34B 0.9800
C34 H34C 0.9800
C35 H35 1.0000
C35 C36 1.527(2)
C35 C37 1.533(2)
C36 H36A 0.9800
C36 H36B 0.9800
C36 H36C 0.9800
C37 H37A 0.9800
C37 H37B 0.9800
C37 H37C 0.9800
B1 C38 1.56(3)
B1 C38B 1.61(3)
C2 H2 1.0000
C2 C3 1.527(2)
C2 C7 1.536(3)
C3 H3A 0.9900
C3 H3B 0.9900
C3 C4 1.530(2)
C4 H4A 0.9900
C4 H4B 0.9900
C4 C5 1.517(3)
C5 H5A 0.9900
C5 H5B 0.9900
C5 C6 1.518(3)
C6 H6A 0.9900
C6 H6B 0.9900
C6 C7 1.529(3)
C7 H7A 0.9900
C7 H7B 0.9900
C38 H38 1.0000
C38 C39 1.558(19)
C38 C43 1.53(3)
C39 H39A 0.9900
C39 H39B 0.9900
C39 C40 1.509(16)
C40 H40A 0.9900
C40 H40B 0.9900
C40 C41 1.58(4)
C41 H41A 0.9900
C41 H41B 0.9900
C41 C42 1.52(4)
C42 H42A 0.9900
C42 H42B 0.9900
C42 C43 1.55(3)
C43 H43A 0.9900
C43 H43B 0.9900
C2B H2B 1.0000
C2B C3B 1.527(16)
C2B C7B 1.53(2)
C3B H3BA 0.9900
C3B H3BB 0.9900
C3B C4B 1.543(16)
C4B H4BA 0.9900
C4B H4BB 0.9900
C4B C5B 1.506(17)
C5B H5BA 0.9900
C5B H5BB 0.9900
C5B C6B 1.512(18)
C6B H6BA 0.9900
C6B H6BB 0.9900
C6B C7B 1.50(2)
C7B H7BA 0.9900
C7B H7BB 0.9900
C38B H38B 1.0000
C38B C39B 1.53(2)
C38B C43B 1.56(3)
C39B H39C 0.9900
C39B H39D 0.9900
C39B C40B 1.555(18)
C40B H40C 0.9900
C40B H40D 0.9900
C40B C41B 1.45(4)
C41B H41C 0.9900
C41B H41D 0.9900
C41B C42B 1.50(5)
C42B H42C 0.9900
C42B H42D 0.9900
C42B C43B 1.49(4)
C43B H43C 0.9900
C43B H43D 0.9900

loop_
_geom_hbond_atom_site_label_D
_geom_hbond_atom_site_label_H
_geom_hbond_atom_site_label_A
_geom_hbond_distance_DH
_geom_hbond_distance_HA
_geom_hbond_distance_DA
_geom_hbond_angle_DHA
O1 H1 N1 0.933(14) 2.026(17) 2.6535(16) 123.1(14)
